data_2312666
loop_
_publ_author_name
'Zhang, Qing'
'Wang, Zi Quan'
'Xing, Dian Xiang'
'Wang, Shou Juan'
'Tan, Xue Jie'

_publ_section_title
;
 Synthesis, crystal structures and antiproliferative activities of a new
 indole-containing dipyridylmethanone hydrazone Schiff base and its
 cadmium(II) complex.
;
_journal_coeditor_code OJ3023
_journal_issue 'Pt 11'
_journal_name_full 'Acta crystallographica. Section C, Structural chemistry'
_journal_page_first 748
_journal_page_last 760
_journal_paper_doi 10.1107/S2053229624010167
_journal_volume 80
_journal_year 2024
_chemical_formula_iupac 'C20 H15 N5'
_chemical_formula_moiety 'C20 H15 N5'
_chemical_formula_sum 'C20 H15 N5'
_chemical_formula_weight 325.37
_chemical_melting_point 454(2)
_chemical_name_systematic (<i>E</i>)-2-({[Bis(pyridin-2-yl)methylidene]hydrazin-1-ylidene}methyl)-1<i>H</i>-indole
_space_group_crystal_system orthorhombic
_space_group_IT_number 29
_space_group_name_Hall 'P 2c -2b'
_space_group_name_H-M_alt 'P b c 21'
_atom_sites_solution_hydrogens mixed
_audit_creation_method SHELXL-2018/3
_cell_angle_alpha 90
_cell_angle_beta 90
_cell_angle_gamma 90
_cell_formula_units_Z 8
_cell_length_a 4.8448(2)
_cell_length_b 25.9645(12)
_cell_length_c 26.5071(11)
_cell_measurement_reflns_used 380
_cell_measurement_temperature 293(2)
_cell_measurement_theta_max 26.00
_cell_measurement_theta_min 2.45
_cell_volume 3334.4(2)
_computing_cell_refinement
;
SMART (Bruker, 2000)
;
_computing_data_collection
;
SMART (Bruker, 2000)
;
_computing_data_reduction
;
SAINT (Bruker, 2000)
;
_computing_molecular_graphics
;
OLEX2 (Dolomanov <i>et al.</i>, 2009),
DIAMOND (Brandenburg & Putz, 1999) and
ORTEP-3 for Windows (Farrugia, 2012)
;
_computing_publication_material
;
OLEX2 (Dolomanov <i>et al.</i>, 2009)
;
_computing_structure_refinement
;
SHELXL2016 (Sheldrick, 2015b)
;
_computing_structure_solution
;
SHELXT2016 (Sheldrick, 2015a)
;
_diffrn_ambient_temperature 293(2)
_diffrn_measured_fraction_theta_full 0.998
_diffrn_measured_fraction_theta_max 0.998
_diffrn_measurement_device_type 'Bruker SMART CCD area detector'
_diffrn_measurement_method 'phi and omega scans'
_diffrn_radiation_type MoK\a
_diffrn_radiation_wavelength 0.71073
_diffrn_reflns_av_R_equivalents 0.0703
_diffrn_reflns_av_unetI/netI 0.0587
_diffrn_reflns_limit_h_max 5
_diffrn_reflns_limit_h_min -6
_diffrn_reflns_limit_k_max 32
_diffrn_reflns_limit_k_min -32
_diffrn_reflns_limit_l_max 33
_diffrn_reflns_limit_l_min -33
_diffrn_reflns_number 37250
_diffrn_reflns_theta_full 25.242
_diffrn_reflns_theta_max 26.373
_diffrn_reflns_theta_min 3.231
_diffrn_source 'fine-focus sealed tube'
_exptl_absorpt_coefficient_mu 0.081
_exptl_absorpt_correction_T_max 0.986
_exptl_absorpt_correction_T_min 0.975
_exptl_absorpt_correction_type multi-scan
_exptl_absorpt_process_details
;
(SADABS; Bruker, 2000)
;
_exptl_crystal_colour yellow
_exptl_crystal_density_diffrn 1.296
_exptl_crystal_density_method 'not measured'
_exptl_crystal_description block
_exptl_crystal_F_000 1360
_exptl_crystal_size_max 0.35
_exptl_crystal_size_mid 0.26
_exptl_crystal_size_min 0.18
_refine_diff_density_max 0.224
_refine_diff_density_min -0.188
_refine_ls_abs_structure_details
;
Flack <i>x</i> determined using 1587 quotients [(I+)-(I-)]/[(I+)+(I-)]
(Parsons <i>et al.</i>,  2013)
;
_refine_ls_abs_structure_Flack -0.6(10)
_refine_ls_extinction_method none
_refine_ls_goodness_of_fit_ref 0.988
_refine_ls_hydrogen_treatment mixed
_refine_ls_matrix_type full
_refine_ls_number_parameters 459
_refine_ls_number_reflns 6783
_refine_ls_number_restraints 1
_refine_ls_restrained_S_all 0.988
_refine_ls_R_factor_all 0.0929
_refine_ls_R_factor_gt 0.0558
_refine_ls_shift/su_max 0.000
_refine_ls_shift/su_mean 0.000
_refine_ls_structure_factor_coef Fsqd
_refine_ls_weighting_details 'w=1/[\s^2^(Fo^2^)+(0.0686P)^2^] where P=(Fo^2^+2Fc^2^)/3'
_refine_ls_weighting_scheme calc
_refine_ls_wR_factor_gt 0.1261
_refine_ls_wR_factor_ref 0.1479
_reflns_number_gt 4373
_reflns_number_total 6783
_reflns_threshold_expression 'I > 2\s(I)'
_cod_data_source_file oj3023sup1.cif
_cod_data_source_block 2-DPHI
_cod_depositor_comments 'Adding full bibliography for 2312666--2312667.cif.'
_cod_original_sg_symbol_Hall 'p 2c -2b'
_cod_original_sg_symbol_H-M 'Pbc 21'
_cod_database_code 2312666
_cod_database_fobs_code 2312666
_shelx_space_group_comment
;
The symmetry employed for this shelxl refinement is uniquely defined
by the following loop, which should always be used as a source of
symmetry information in preference to the above space-group names.
They are only intended as comments.
;

loop_
_space_group_symop_operation_xyz
'x, y, z'
'-x, -y, z+1/2'
'-x, y+1/2, z'
'x, -y+1/2, z+1/2'

loop_
_atom_site_type_symbol
_atom_site_label
_atom_site_fract_x
_atom_site_fract_y
_atom_site_fract_z
_atom_site_U_iso_or_equiv
_atom_site_adp_type
_atom_site_calc_flag
_atom_site_occupancy
_atom_site_disorder_assembly
_atom_site_disorder_group
C C1 0.5103(10) 0.36082(19) 0.52405(18) 0.0451(11) Uani d 1 . .
C C1A 0.9955(9) 0.57995(19) 0.65181(17) 0.0429(11) Uani d 1 . .
C C2 0.4897(10) 0.4028(2) 0.55471(18) 0.0495(12) Uani d 1 . .
H H2 0.5924 0.4087 0.5838 0.059 Uiso calc 1 . .
C C2A 1.0194(10) 0.6196(2) 0.61838(18) 0.0494(12) Uani d 1 . .
H H2A 0.9205 0.6235 0.5885 0.059 Uiso calc 1 . .
C C3 0.2850(9) 0.43608(18) 0.53464(17) 0.0440(11) Uani d 1 . .
C C3A 1.2233(10) 0.65398(18) 0.63737(18) 0.0460(12) Uani d 1 . .
C C4 0.1763(11) 0.4840(2) 0.5481(2) 0.0561(14) Uani d 1 . .
H H4 0.2374 0.5007 0.5771 0.067 Uiso calc 1 . .
C C4A 1.3292(11) 0.7015(2) 0.6214(2) 0.0620(15) Uani d 1 . .
H H4A 1.2672 0.7166 0.5917 0.074 Uiso calc 1 . .
C C5 -0.0221(11) 0.5061(2) 0.5181(2) 0.0602(14) Uani d 1 . .
H H5 -0.0905 0.5385 0.5263 0.072 Uiso calc 1 . .
C C5A 1.5251(12) 0.7253(2) 0.6503(2) 0.0708(17) Uani d 1 . .
H H5A 1.5932 0.7573 0.6406 0.085 Uiso calc 1 . .
C C6 -0.1222(11) 0.4809(2) 0.4757(2) 0.0543(14) Uani d 1 . .
H H6 -0.2599 0.4965 0.4566 0.065 Uiso calc 1 . .
C C6A 1.6247(13) 0.7015(3) 0.6946(2) 0.0691(18) Uani d 1 . .
H H6A 1.7633 0.7177 0.7130 0.083 Uiso calc 1 . .
C C7 -0.0228(10) 0.4334(2) 0.46122(18) 0.0516(13) Uani d 1 . .
H H7 -0.0905 0.4165 0.4328 0.062 Uiso calc 1 . .
C C7A 1.5234(11) 0.6558(2) 0.71100(19) 0.0535(13) Uani d 1 . .
H H7A 1.5884 0.6409 0.7406 0.064 Uiso calc 1 . .
C C8 0.1826(9) 0.41189(19) 0.49086(18) 0.0415(12) Uani d 1 . .
C C8A 1.3211(9) 0.63213(18) 0.68261(17) 0.0409(11) Uani d 1 . .
C C9 0.7005(11) 0.3183(2) 0.5251(2) 0.0489(12) Uani d 1 . .
C C9A 0.8070(10) 0.53721(19) 0.65111(18) 0.0465(12) Uani d 1 . .
H H9A 0.6958 0.5318 0.6230 0.056 Uiso calc 1 . .
C C10 1.0073(9) 0.23255(17) 0.45278(17) 0.0426(11) Uani d 1 . .
C C10A 0.4881(9) 0.45259(18) 0.72424(17) 0.0444(11) Uani d 1 . .
C C11 0.9581(9) 0.25950(18) 0.40385(18) 0.0413(11) Uani d 1 . .
C C11A 0.5331(9) 0.48062(19) 0.77260(17) 0.0434(12) Uani d 1 . .
C C12 0.7753(10) 0.2420(2) 0.3685(2) 0.0610(15) Uani d 1 . .
H H12 0.6751 0.2120 0.3740 0.073 Uiso calc 1 . .
C C12A 0.7167(10) 0.4636(2) 0.8087(2) 0.0616(14) Uani d 1 . .
H H12A 0.8193 0.4338 0.8036 0.074 Uiso calc 1 . .
C C13 0.7421(12) 0.2697(3) 0.3243(2) 0.0663(17) Uani d 1 . .
H H13 0.6122 0.2595 0.3005 0.080 Uiso calc 1 . .
C C13A 0.7450(12) 0.4919(3) 0.8529(2) 0.0686(17) Uani d 1 . .
H H13A 0.8690 0.4818 0.8778 0.082 Uiso calc 1 . .
C C14 0.9037(13) 0.3125(3) 0.3161(2) 0.0675(17) Uani d 1 . .
H H14 0.8924 0.3310 0.2861 0.081 Uiso calc 1 . .
C C14A 0.5887(14) 0.5346(3) 0.8590(2) 0.0678(16) Uani d 1 . .
H H14A 0.5999 0.5538 0.8886 0.081 Uiso calc 1 . .
C C15 1.0805(13) 0.3268(2) 0.3534(2) 0.0658(15) Uani d 1 . .
H H15 1.1874 0.3560 0.3481 0.079 Uiso calc 1 . .
C C15A 0.4149(13) 0.5490(2) 0.8213(2) 0.0668(15) Uani d 1 . .
H H15A 0.3082 0.5784 0.8259 0.080 Uiso calc 1 . .
C C16 1.1919(10) 0.18714(17) 0.4538(2) 0.0462(11) Uani d 1 . .
C C16A 0.3026(10) 0.40739(18) 0.72329(19) 0.0471(12) Uani d 1 . .
C C17 1.3224(11) 0.1720(2) 0.4978(2) 0.0557(14) Uani d 1 . .
H H17 1.2968 0.1900 0.5278 0.067 Uiso calc 1 . .
C C17A 0.1734(13) 0.3910(2) 0.6802(2) 0.0611(15) Uani d 1 . .
C C18 1.4930(12) 0.1290(2) 0.4958(3) 0.0679(16) Uani d 1 . .
H H18 1.5848 0.1177 0.5246 0.081 Uiso calc 1 . .
C C18A 0.0027(12) 0.3484(2) 0.6817(3) 0.0721(17) Uani d 1 . .
H H18A -0.0881 0.3371 0.6528 0.087 Uiso calc 1 . .
C C19 1.5240(12) 0.1036(2) 0.4508(3) 0.0683(16) Uani d 1 . .
H H19 1.6381 0.0749 0.4486 0.082 Uiso calc 1 . .
C C19A -0.0289(12) 0.3233(2) 0.7267(3) 0.0722(17) Uani d 1 . .
H H19A -0.1404 0.2943 0.7292 0.087 Uiso calc 1 . .
C C20 1.3857(13) 0.1208(2) 0.4095(3) 0.0715(17) Uani d 1 . .
H H20 1.4049 0.1025 0.3796 0.086 Uiso calc 1 . .
C C20A 0.1083(13) 0.3422(2) 0.7680(3) 0.0733(17) Uani d 1 . .
H H20A 0.0870 0.3249 0.7985 0.088 Uiso calc 1 . .
N N1 0.3240(7) 0.36618(15) 0.48493(15) 0.0448(9) Uani d 1 . .
H H1 0.3000 0.3445 0.4608 0.054 Uiso calc 1 . .
N N1A 1.1799(8) 0.58679(16) 0.69029(15) 0.0454(10) Uani d 1 . .
H H1A 1.2038 0.5661 0.7153 0.055 Uiso calc 1 . .
N N2 0.7073(8) 0.28769(17) 0.48846(16) 0.0502(11) Uani d 1 . .
N N2A 0.7909(8) 0.50676(16) 0.68852(15) 0.0502(10) Uani d 1 . .
N N3 0.8999(9) 0.24691(16) 0.49465(15) 0.0507(10) Uani d 1 . .
N N3A 0.6034(9) 0.46654(16) 0.68247(16) 0.0536(11) Uani d 1 . .
N N4 1.1120(9) 0.30182(15) 0.39720(15) 0.0501(10) Uani d 1 . .
N N4A 0.3891(10) 0.52358(17) 0.77842(16) 0.0534(11) Uani d 1 . .
N N5 1.2222(9) 0.16288(16) 0.40940(18) 0.0609(12) Uani d 1 . .
N N5A 0.2705(9) 0.38381(17) 0.76738(18) 0.0627(12) Uani d 1 . .
H H9 0.820(8) 0.3177(17) 0.5508(17) 0.040(12) Uiso d 1 . .
H H17A 0.194(10) 0.408(2) 0.653(2) 0.059(16) Uiso d 1 . .

loop_
_atom_site_aniso_label
_atom_site_aniso_U_11
_atom_site_aniso_U_22
_atom_site_aniso_U_33
_atom_site_aniso_U_12
_atom_site_aniso_U_13
_atom_site_aniso_U_23
C1 0.053(3) 0.048(3) 0.034(2) 0.002(2) 0.007(2) 0.000(2)
C1A 0.046(3) 0.046(3) 0.036(2) 0.001(2) -0.001(2) 0.002(2)
C2 0.054(3) 0.059(3) 0.036(2) 0.003(3) 0.003(2) -0.011(2)
C2A 0.060(3) 0.052(3) 0.036(3) -0.004(3) -0.004(2) 0.005(2)
C3 0.049(3) 0.044(3) 0.039(3) -0.003(2) 0.012(2) -0.007(2)
C3A 0.056(3) 0.038(3) 0.044(3) 0.003(2) 0.008(2) 0.001(2)
C4 0.058(3) 0.050(3) 0.060(3) -0.001(3) 0.010(3) -0.015(3)
C4A 0.076(4) 0.050(3) 0.060(3) -0.004(3) 0.008(3) 0.014(3)
C5 0.061(3) 0.051(3) 0.069(3) 0.011(3) 0.015(3) -0.001(3)
C5A 0.084(4) 0.048(3) 0.081(4) -0.017(3) 0.015(4) -0.001(3)
C6 0.058(3) 0.053(3) 0.052(3) 0.011(3) 0.006(3) 0.011(3)
C6A 0.075(4) 0.067(4) 0.064(4) -0.019(3) 0.003(3) -0.010(3)
C7 0.055(3) 0.060(3) 0.039(3) -0.003(3) 0.007(2) 0.000(3)
C7A 0.059(3) 0.057(3) 0.045(3) -0.003(3) 0.000(2) -0.007(3)
C8 0.046(3) 0.041(3) 0.037(3) -0.003(2) 0.013(2) -0.003(2)
C8A 0.043(3) 0.042(3) 0.038(2) 0.001(2) 0.005(2) -0.005(2)
C9 0.059(3) 0.049(3) 0.038(3) 0.006(3) 0.007(3) 0.006(3)
C9A 0.057(3) 0.049(3) 0.033(3) -0.009(2) 0.005(2) -0.002(2)
C10 0.056(3) 0.034(3) 0.038(2) 0.000(2) 0.009(2) -0.002(2)
C10A 0.056(3) 0.035(3) 0.043(3) -0.004(2) 0.009(2) -0.001(2)
C11 0.052(3) 0.034(3) 0.038(3) 0.013(2) 0.004(2) -0.005(2)
C11A 0.053(3) 0.039(3) 0.038(3) -0.007(2) 0.008(2) 0.007(2)
C12 0.061(3) 0.056(4) 0.065(4) -0.012(3) 0.004(3) -0.015(3)
C12A 0.063(3) 0.060(4) 0.062(4) 0.005(3) -0.002(3) 0.007(3)
C13 0.069(4) 0.086(5) 0.044(3) 0.015(3) -0.012(3) -0.013(3)
C13A 0.072(4) 0.087(5) 0.047(3) -0.012(4) -0.015(3) 0.010(3)
C14 0.085(4) 0.076(4) 0.042(3) 0.029(4) -0.001(3) 0.004(3)
C14A 0.090(4) 0.063(4) 0.050(3) -0.019(4) -0.003(3) -0.007(3)
C15 0.094(4) 0.045(3) 0.059(4) -0.002(3) -0.004(3) 0.013(3)
C15A 0.093(4) 0.058(4) 0.050(3) 0.005(3) -0.001(3) -0.009(3)
C16 0.056(3) 0.033(3) 0.050(3) 0.002(2) 0.011(3) 0.004(2)
C16A 0.055(3) 0.036(3) 0.050(3) 0.001(2) 0.015(2) -0.005(2)
C17 0.066(3) 0.042(3) 0.059(3) 0.003(3) 0.000(3) 0.006(3)
C17A 0.078(4) 0.053(4) 0.052(4) -0.012(3) 0.004(3) 0.000(3)
C18 0.077(4) 0.049(4) 0.078(4) 0.009(3) -0.001(3) 0.010(3)
C18A 0.079(4) 0.065(4) 0.073(4) -0.022(3) 0.003(3) -0.011(4)
C19 0.074(4) 0.041(3) 0.090(4) 0.016(3) 0.013(4) 0.008(3)
C19A 0.079(4) 0.046(3) 0.092(5) -0.020(3) 0.006(4) -0.003(4)
C20 0.090(4) 0.053(4) 0.071(4) 0.017(3) 0.011(4) -0.007(3)
C20A 0.105(5) 0.046(3) 0.068(4) -0.021(3) 0.021(4) 0.006(3)
N1 0.054(2) 0.043(2) 0.038(2) 0.0003(19) 0.003(2) -0.0100(18)
N1A 0.052(2) 0.050(2) 0.034(2) -0.003(2) 0.0019(19) 0.0041(19)
N2 0.064(3) 0.047(3) 0.039(2) 0.007(2) 0.010(2) -0.005(2)
N2A 0.056(2) 0.053(3) 0.041(2) -0.014(2) 0.0078(19) 0.001(2)
N3 0.065(3) 0.039(2) 0.047(2) 0.011(2) 0.007(2) 0.003(2)
N3A 0.064(3) 0.051(3) 0.046(2) -0.016(2) 0.013(2) -0.002(2)
N4 0.065(3) 0.038(2) 0.048(2) -0.004(2) -0.004(2) 0.005(2)
N4A 0.075(3) 0.042(3) 0.043(3) 0.003(2) -0.007(2) -0.001(2)
N5 0.082(3) 0.044(3) 0.057(3) 0.018(2) 0.011(2) -0.003(2)
N5A 0.086(3) 0.045(3) 0.057(3) -0.013(2) 0.012(3) 0.005(2)

loop_
_atom_type_symbol
_atom_type_description
_atom_type_scat_dispersion_real
_atom_type_scat_dispersion_imag
_atom_type_scat_source
C C 0.0033 0.0016 'International Tables Vol C Tables 4.2.6.8 and 6.1.1.4'
H H 0.0000 0.0000 'International Tables Vol C Tables 4.2.6.8 and 6.1.1.4'
N N 0.0061 0.0033 'International Tables Vol C Tables 4.2.6.8 and 6.1.1.4'

loop_
_geom_angle_atom_site_label_1
_geom_angle_atom_site_label_2
_geom_angle_atom_site_label_3
_geom_angle_site_symmetry_1
_geom_angle_site_symmetry_3
_geom_angle
_geom_angle_publ_flag
C2 C1 N1 . . 108.6(4) ?
C2 C1 C9 . . 130.5(5) ?
N1 C1 C9 . . 120.7(4) ?
C2A C1A N1A . . 109.4(4) ?
C2A C1A C9A . . 128.9(4) ?
N1A C1A C9A . . 121.7(4) ?
C1 C2 C3 . . 108.3(4) ?
C1 C2 H2 . . 125.8 ?
C3 C2 H2 . . 125.8 ?
C1A C2A C3A . . 107.6(4) ?
C1A C2A H2A . . 126.2 ?
C3A C2A H2A . . 126.2 ?
C4 C3 C8 . . 118.3(5) ?
C4 C3 C2 . . 135.2(5) ?
C8 C3 C2 . . 106.5(4) ?
C4A C3A C8A . . 119.2(5) ?
C4A C3A C2A . . 134.4(5) ?
C8A C3A C2A . . 106.4(4) ?
C5 C4 C3 . . 119.2(5) ?
C5 C4 H4 . . 120.4 ?
C3 C4 H4 . . 120.4 ?
C5A C4A C3A . . 118.9(5) ?
C5A C4A H4A . . 120.6 ?
C3A C4A H4A . . 120.6 ?
C4 C5 C6 . . 121.2(5) ?
C4 C5 H5 . . 119.4 ?
C6 C5 H5 . . 119.4 ?
C4A C5A C6A . . 120.4(5) ?
C4A C5A H5A . . 119.8 ?
C6A C5A H5A . . 119.8 ?
C7 C6 C5 . . 121.6(5) ?
C7 C6 H6 . . 119.2 ?
C5 C6 H6 . . 119.2 ?
C7A C6A C5A . . 121.7(6) ?
C7A C6A H6A . . 119.2 ?
C5A C6A H6A . . 119.2 ?
C6 C7 C8 . . 117.0(5) ?
C6 C7 H7 . . 121.5 ?
C8 C7 H7 . . 121.5 ?
C6A C7A C8A . . 118.2(5) ?
C6A C7A H7A . . 120.9 ?
C8A C7A H7A . . 120.9 ?
N1 C8 C7 . . 129.7(5) ?
N1 C8 C3 . . 107.6(4) ?
C7 C8 C3 . . 122.7(5) ?
N1A C8A C7A . . 130.8(5) ?
N1A C8A C3A . . 107.6(4) ?
C7A C8A C3A . . 121.5(5) ?
N2 C9 C1 . . 119.2(5) ?
N2 C9 H9 . . 124(3) ?
C1 C9 H9 . . 116(3) ?
N2A C9A C1A . . 120.6(4) ?
N2A C9A H9A . . 119.7 ?
C1A C9A H9A . . 119.7 ?
N3 C10 C16 . . 117.5(4) ?
N3 C10 C11 . . 123.4(4) ?
C16 C10 C11 . . 119.1(4) ?
N3A C10A C16A . . 118.1(4) ?
N3A C10A C11A . . 122.5(4) ?
C16A C10A C11A . . 119.4(4) ?
N4 C11 C12 . . 122.9(5) ?
N4 C11 C10 . . 114.2(4) ?
C12 C11 C10 . . 122.9(5) ?
N4A C11A C12A . . 121.9(5) ?
N4A C11A C10A . . 115.7(4) ?
C12A C11A C10A . . 122.3(5) ?
C11 C12 C13 . . 118.9(5) ?
C11 C12 H12 . . 120.6 ?
C13 C12 H12 . . 120.6 ?
C11A C12A C13A . . 118.6(5) ?
C11A C12A H12A . . 120.7 ?
C13A C12A H12A . . 120.7 ?
C14 C13 C12 . . 119.2(5) ?
C14 C13 H13 . . 120.4 ?
C12 C13 H13 . . 120.4 ?
C14A C13A C12A . . 118.7(5) ?
C14A C13A H13A . . 120.7 ?
C12A C13A H13A . . 120.7 ?
C15 C14 C13 . . 117.5(5) ?
C15 C14 H14 . . 121.2 ?
C13 C14 H14 . . 121.2 ?
C13A C14A C15A . . 118.9(6) ?
C13A C14A H14A . . 120.5 ?
C15A C14A H14A . . 120.5 ?
N4 C15 C14 . . 124.8(6) ?
N4 C15 H15 . . 117.6 ?
C14 C15 H15 . . 117.6 ?
N4A C15A C14A . . 123.6(6) ?
N4A C15A H15A . . 118.2 ?
C14A C15A H15A . . 118.2 ?
N5 C16 C17 . . 123.8(4) ?
N5 C16 C10 . . 115.1(4) ?
C17 C16 C10 . . 121.2(5) ?
N5A C16A C17A . . 122.5(5) ?
N5A C16A C10A . . 115.0(5) ?
C17A C16A C10A . . 122.5(5) ?
C16 C17 C18 . . 117.9(5) ?
C16 C17 H17 . . 121.1 ?
C18 C17 H17 . . 121.1 ?
C16A C17A C18A . . 119.9(6) ?
C16A C17A H17A . . 119(4) ?
C18A C17A H17A . . 121(4) ?
C19 C18 C17 . . 119.0(6) ?
C19 C18 H18 . . 120.5 ?
C17 C18 H18 . . 120.5 ?
C19A C18A C17A . . 118.2(6) ?
C19A C18A H18A . . 120.9 ?
C17A C18A H18A . . 120.9 ?
C20 C19 C18 . . 119.2(5) ?
C20 C19 H19 . . 120.4 ?
C18 C19 H19 . . 120.4 ?
C18A C19A C20A . . 118.2(5) ?
C18A C19A H19A . . 120.9 ?
C20A C19A H19A . . 120.9 ?
N5 C20 C19 . . 123.9(6) ?
N5 C20 H20 . . 118.0 ?
C19 C20 H20 . . 118.0 ?
N5A C20A C19A . . 124.3(6) ?
N5A C20A H20A . . 117.8 ?
C19A C20A H20A . . 117.8 ?
C8 N1 C1 . . 109.0(4) ?
C8 N1 H1 . . 125.5 ?
C1 N1 H1 . . 125.5 ?
C1A N1A C8A . . 109.0(4) ?
C1A N1A H1A . . 125.5 ?
C8A N1A H1A . . 125.5 ?
C9 N2 N3 . . 113.6(4) ?
C9A N2A N3A . . 114.6(4) ?
C10 N3 N2 . . 112.6(4) ?
C10A N3A N2A . . 113.2(4) ?
C15 N4 C11 . . 116.6(5) ?
C15A N4A C11A . . 118.1(5) ?
C16 N5 C20 . . 116.2(5) ?
C16A N5A C20A . . 116.9(5) ?

loop_
_geom_bond_atom_site_label_1
_geom_bond_atom_site_label_2
_geom_bond_site_symmetry_2
_geom_bond_distance
_geom_bond_publ_flag
C1 C2 . 1.364(6) ?
C1 N1 . 1.382(6) ?
C1 C9 . 1.437(7) ?
C1A C2A . 1.363(7) ?
C1A N1A . 1.368(6) ?
C1A C9A . 1.437(7) ?
C2 C3 . 1.419(7) ?
C2 H2 . 0.9300 ?
C2A C3A . 1.424(7) ?
C2A H2A . 0.9300 ?
C3 C4 . 1.397(7) ?
C3 C8 . 1.410(7) ?
C3A C4A . 1.401(7) ?
C3A C8A . 1.409(6) ?
C4 C5 . 1.374(8) ?
C4 H4 . 0.9300 ?
C4A C5A . 1.366(8) ?
C4A H4A . 0.9300 ?
C5 C6 . 1.387(8) ?
C5 H5 . 0.9300 ?
C5A C6A . 1.413(8) ?
C5A H5A . 0.9300 ?
C6 C7 . 1.379(7) ?
C6 H6 . 0.9300 ?
C6A C7A . 1.355(8) ?
C6A H6A . 0.9300 ?
C7 C8 . 1.385(7) ?
C7 H7 . 0.9300 ?
C7A C8A . 1.381(7) ?
C7A H7A . 0.9300 ?
C8 N1 . 1.380(6) ?
C8A N1A . 1.377(6) ?
C9 N2 . 1.256(6) ?
C9 H9 . 0.89(4) ?
C9A N2A . 1.271(6) ?
C9A H9A . 0.9300 ?
C10 N3 . 1.281(6) ?
C10 C16 . 1.480(6) ?
C10 C11 . 1.493(6) ?
C10A N3A . 1.292(6) ?
C10A C16A . 1.478(6) ?
C10A C11A . 1.490(7) ?
C11 N4 . 1.340(6) ?
C11 C12 . 1.367(7) ?
C11A N4A . 1.325(6) ?
C11A C12A . 1.379(7) ?
C12 C13 . 1.383(8) ?
C12 H12 . 0.9300 ?
C12A C13A . 1.391(8) ?
C12A H12A . 0.9300 ?
C13 C14 . 1.377(8) ?
C13 H13 . 0.9300 ?
C13A C14A . 1.351(8) ?
C13A H13A . 0.9300 ?
C14 C15 . 1.360(8) ?
C14 H14 . 0.9300 ?
C14A C15A . 1.360(8) ?
C14A H14A . 0.9300 ?
C15 N4 . 1.338(7) ?
C15 H15 . 0.9300 ?
C15A N4A . 1.320(7) ?
C15A H15A . 0.9300 ?
C16 N5 . 1.343(7) ?
C16 C17 . 1.385(7) ?
C16A N5A . 1.329(6) ?
C16A C17A . 1.370(7) ?
C17 C18 . 1.389(7) ?
C17 H17 . 0.9300 ?
C17A C18A . 1.382(8) ?
C17A H17A . 0.85(5) ?
C18 C19 . 1.372(8) ?
C18 H18 . 0.9300 ?
C18A C19A . 1.367(9) ?
C18A H18A . 0.9300 ?
C19 C20 . 1.359(9) ?
C19 H19 . 0.9300 ?
C19A C20A . 1.372(9) ?
C19A H19A . 0.9300 ?
C20 N5 . 1.349(7) ?
C20 H20 . 0.9300 ?
C20A N5A . 1.336(7) ?
C20A H20A . 0.9300 ?
N1 H1 . 0.8600 ?
N1A H1A . 0.8600 ?
N2 N3 . 1.421(6) ?
N2A N3A . 1.393(5) ?

loop_
_geom_torsion_atom_site_label_1
_geom_torsion_atom_site_label_2
_geom_torsion_atom_site_label_3
_geom_torsion_atom_site_label_4
_geom_torsion_site_symmetry_1
_geom_torsion_site_symmetry_2
_geom_torsion_site_symmetry_3
_geom_torsion_site_symmetry_4
_geom_torsion
_geom_torsion_publ_flag
N1 C1 C2 C3 . . . . -0.1(6) ?
C9 C1 C2 C3 . . . . 174.1(5) ?
N1A C1A C2A C3A . . . . -1.8(6) ?
C9A C1A C2A C3A . . . . 176.0(5) ?
C1 C2 C3 C4 . . . . -178.8(5) ?
C1 C2 C3 C8 . . . . 0.5(6) ?
C1A C2A C3A C4A . . . . -177.1(5) ?
C1A C2A C3A C8A . . . . 1.3(6) ?
C8 C3 C4 C5 . . . . -1.0(7) ?
C2 C3 C4 C5 . . . . 178.2(6) ?
C8A C3A C4A C5A . . . . 0.1(8) ?
C2A C3A C4A C5A . . . . 178.3(6) ?
C3 C4 C5 C6 . . . . 2.2(8) ?
C3A C4A C5A C6A . . . . 1.9(8) ?
C4 C5 C6 C7 . . . . -1.6(8) ?
C4A C5A C6A C7A . . . . -2.6(9) ?
C5 C6 C7 C8 . . . . -0.2(7) ?
C5A C6A C7A C8A . . . . 1.1(8) ?
C6 C7 C8 N1 . . . . -178.1(5) ?
C6 C7 C8 C3 . . . . 1.4(7) ?
C4 C3 C8 N1 . . . . 178.8(4) ?
C2 C3 C8 N1 . . . . -0.6(5) ?
C4 C3 C8 C7 . . . . -0.8(7) ?
C2 C3 C8 C7 . . . . 179.8(4) ?
C6A C7A C8A N1A . . . . -178.9(5) ?
C6A C7A C8A C3A . . . . 0.9(7) ?
C4A C3A C8A N1A . . . . 178.3(4) ?
C2A C3A C8A N1A . . . . -0.3(5) ?
C4A C3A C8A C7A . . . . -1.5(7) ?
C2A C3A C8A C7A . . . . 179.8(4) ?
C2 C1 C9 N2 . . . . -169.4(5) ?
N1 C1 C9 N2 . . . . 4.3(7) ?
C2A C1A C9A N2A . . . . -171.7(5) ?
N1A C1A C9A N2A . . . . 5.9(7) ?
N3 C10 C11 N4 . . . . 80.6(6) ?
C16 C10 C11 N4 . . . . -98.7(5) ?
N3 C10 C11 C12 . . . . -100.5(6) ?
C16 C10 C11 C12 . . . . 80.2(6) ?
N3A C10A C11A N4A . . . . 79.2(6) ?
C16A C10A C11A N4A . . . . -100.0(5) ?
N3A C10A C11A C12A . . . . -99.6(6) ?
C16A C10A C11A C12A . . . . 81.1(6) ?
N4 C11 C12 C13 . . . . -1.6(7) ?
C10 C11 C12 C13 . . . . 179.6(5) ?
N4A C11A C12A C13A . . . . 1.6(8) ?
C10A C11A C12A C13A . . . . -179.7(5) ?
C11 C12 C13 C14 . . . . 3.3(8) ?
C11A C12A C13A C14A . . . . 1.0(8) ?
C12 C13 C14 C15 . . . . -3.0(8) ?
C12A C13A C14A C15A . . . . -1.7(9) ?
C13 C14 C15 N4 . . . . 1.1(9) ?
C13A C14A C15A N4A . . . . -0.1(10) ?
N3 C10 C16 N5 . . . . 157.9(5) ?
C11 C10 C16 N5 . . . . -22.8(6) ?
N3 C10 C16 C17 . . . . -22.6(7) ?
C11 C10 C16 C17 . . . . 156.7(5) ?
N3A C10A C16A N5A . . . . 156.8(5) ?
C11A C10A C16A N5A . . . . -23.9(6) ?
N3A C10A C16A C17A . . . . -23.2(7) ?
C11A C10A C16A C17A . . . . 156.1(5) ?
N5 C16 C17 C18 . . . . -0.4(8) ?
C10 C16 C17 C18 . . . . -179.9(4) ?
N5A C16A C17A C18A . . . . -0.1(9) ?
C10A C16A C17A C18A . . . . 179.8(5) ?
C16 C17 C18 C19 . . . . -0.2(8) ?
C16A C17A C18A C19A . . . . -0.8(9) ?
C17 C18 C19 C20 . . . . -0.5(9) ?
C17A C18A C19A C20A . . . . 0.6(9) ?
C18 C19 C20 N5 . . . . 1.8(10) ?
C18A C19A C20A N5A . . . . 0.4(10) ?
C7 C8 N1 C1 . . . . -179.9(5) ?
C3 C8 N1 C1 . . . . 0.6(5) ?
C2 C1 N1 C8 . . . . -0.3(5) ?
C9 C1 N1 C8 . . . . -175.2(4) ?
C2A C1A N1A C8A . . . . 1.6(5) ?
C9A C1A N1A C8A . . . . -176.4(4) ?
C7A C8A N1A C1A . . . . 179.1(5) ?
C3A C8A N1A C1A . . . . -0.7(5) ?
C1 C9 N2 N3 . . . . -178.8(4) ?
C1A C9A N2A N3A . . . . -179.0(4) ?
C16 C10 N3 N2 . . . . -174.5(4) ?
C11 C10 N3 N2 . . . . 6.2(7) ?
C9 N2 N3 C10 . . . . -147.2(5) ?
C16A C10A N3A N2A . . . . -175.0(4) ?
C11A C10A N3A N2A . . . . 5.7(7) ?
C9A N2A N3A C10A . . . . -147.6(5) ?
C14 C15 N4 C11 . . . . 0.6(8) ?
C12 C11 N4 C15 . . . . -0.4(7) ?
C10 C11 N4 C15 . . . . 178.5(4) ?
C14A C15A N4A C11A . . . . 2.6(9) ?
C12A C11A N4A C15A . . . . -3.3(8) ?
C10A C11A N4A C15A . . . . 177.9(5) ?
C17 C16 N5 C20 . . . . 1.6(8) ?
C10 C16 N5 C20 . . . . -178.9(4) ?
C19 C20 N5 C16 . . . . -2.3(9) ?
C17A C16A N5A C20A . . . . 1.2(8) ?
C10A C16A N5A C20A . . . . -178.8(4) ?
C19A C20A N5A C16A . . . . -1.3(9) ?
